data_4035815
loop_
_publ_author_name
'Gerus, Aleksandra'
'\'Slepokura, Katarzyna'
'Panek, Jaros\/law'
'Turek, Aleksandra'
'Lisowski, Jerzy'

_publ_section_title
;
 Chiral Cryptates Derived from a Hexaazamacrocycle.
;
_journal_issue 12
_journal_name_full 'The Journal of organic chemistry'
_journal_page_first 6748
_journal_page_last 6753
_journal_paper_doi 10.1021/acs.joc.8b00670
_journal_volume 83
_journal_year 2018
_chemical_absolute_configuration rmad
_chemical_formula_moiety 'C54 H64 N6, 2(C2 H5 O4 S), 2(C2 H3 N)'
_chemical_formula_sum 'C62 H80 N8 O8 S2'
_chemical_formula_weight 1129.46
_space_group_crystal_system orthorhombic
_space_group_IT_number 19
_space_group_name_Hall 'P 2ac 2ab'
_space_group_name_H-M_alt 'P 21 21 21'
_atom_sites_solution_hydrogens mixed
_atom_sites_solution_primary direct
_atom_sites_solution_secondary difmap
_audit_creation_method SHELXL-2014/7
_cell_angle_alpha 90
_cell_angle_beta 90
_cell_angle_gamma 90
_cell_formula_units_Z 4
_cell_length_a 16.703(3)
_cell_length_b 18.692(4)
_cell_length_c 18.760(4)
_cell_measurement_reflns_used 22208
_cell_measurement_temperature 100(2)
_cell_measurement_theta_max 32.33
_cell_measurement_theta_min 3.06
_cell_volume 5857(2)
_computing_cell_refinement 'CrysAlisPro 1.171.38.46 (Rigaku OD, 2015)'
_computing_data_collection 'CrysAlisPro 1.171.38.46 (Rigaku OD, 2015)'
_computing_data_reduction 'CrysAlisPro 1.171.38.46 (Rigaku OD, 2015)'
_computing_structure_refinement 'SHELXL-2014/7 (Sheldrick, 2015)'
_computing_structure_solution 'SHELXT-2014 (Sheldrick, 2015)'
_diffrn_ambient_temperature 100(2)
_diffrn_detector_area_resol_mean 8.3359
_diffrn_measured_fraction_theta_full 0.987
_diffrn_measured_fraction_theta_max 0.988
_diffrn_measurement_device_type 'Kuma KM4-CCD, Sapphire2, large Be window'
_diffrn_measurement_method 'omega scans'
_diffrn_radiation_type MoK\a
_diffrn_radiation_wavelength 0.71073
_diffrn_reflns_av_R_equivalents 0.1198
_diffrn_reflns_av_unetI/netI 0.0897
_diffrn_reflns_Laue_measured_fraction_full 0.987
_diffrn_reflns_Laue_measured_fraction_max 0.988
_diffrn_reflns_limit_h_max 22
_diffrn_reflns_limit_h_min -22
_diffrn_reflns_limit_k_max 24
_diffrn_reflns_limit_k_min -24
_diffrn_reflns_limit_l_max 20
_diffrn_reflns_limit_l_min -24
_diffrn_reflns_number 70483
_diffrn_reflns_point_group_measured_fraction_full 0.989
_diffrn_reflns_point_group_measured_fraction_max 0.988
_diffrn_reflns_theta_full 25.242
_diffrn_reflns_theta_max 27.999
_diffrn_reflns_theta_min 2.884
_diffrn_source 'Enhance (Mo) X-ray Source'
_exptl_absorpt_coefficient_mu 0.153
_exptl_absorpt_correction_T_max 1.000
_exptl_absorpt_correction_T_min 0.927
_exptl_absorpt_correction_type multi-scan
_exptl_absorpt_process_details
;
CrysAlisPro 1.171.38.46 (Rigaku Oxford Diffraction, 2015)
Empirical absorption correction using spherical harmonics,
 implemented in SCALE3 ABSPACK scaling algorithm.
;
_exptl_crystal_colour colourless
_exptl_crystal_density_diffrn 1.281
_exptl_crystal_description block
_exptl_crystal_F_000 2416
_exptl_crystal_size_max 0.32
_exptl_crystal_size_mid 0.28
_exptl_crystal_size_min 0.25
_refine_diff_density_max 0.548
_refine_diff_density_min -0.353
_refine_diff_density_rms 0.072
_refine_ls_abs_structure_details
;
 Flack x determined using 3353 quotients [(I+)-(I-)]/[(I+)+(I-)]
 (Parsons, Flack and Wagner, Acta Cryst. B69 (2013) 249-259).
;
_refine_ls_abs_structure_Flack -0.09(5)
_refine_ls_extinction_method none
_refine_ls_goodness_of_fit_ref 0.941
_refine_ls_hydrogen_treatment constr
_refine_ls_matrix_type full
_refine_ls_number_parameters 725
_refine_ls_number_reflns 13979
_refine_ls_number_restraints 2
_refine_ls_restrained_S_all 0.940
_refine_ls_R_factor_all 0.0909
_refine_ls_R_factor_gt 0.0605
_refine_ls_shift/su_max 0.000
_refine_ls_shift/su_mean 0.000
_refine_ls_structure_factor_coef Fsqd
_refine_ls_weighting_details 'w=1/[\s^2^(Fo^2^)+(0.0827P)^2^] where P=(Fo^2^+2Fc^2^)/3'
_refine_ls_weighting_scheme calc
_refine_ls_wR_factor_gt 0.1326
_refine_ls_wR_factor_ref 0.1417
_reflns_Friedel_coverage 0.832
_reflns_Friedel_fraction_full 0.991
_reflns_Friedel_fraction_max 0.989
_reflns_number_gt 9603
_reflns_number_total 13979
_reflns_threshold_expression 'I > 2\s(I)'
_cod_data_source_file jo8b00670_si_002.cif
_cod_data_source_block (R-8)(EtOSO3)2.2MeCN_(aku23a)
_cod_database_code 4035815
_shelx_shelxl_version_number 2014/7
_shelx_space_group_comment
;
The symmetry employed for this shelxl refinement is uniquely defined
by the following loop, which should always be used as a source of
symmetry information in preference to the above space-group names.
They are only intended as comments.
;
_shelx_estimated_absorpt_t_min 0.953
_shelx_estimated_absorpt_t_max 0.963

loop_
_space_group_symop_operation_xyz
'x, y, z'
'-x+1/2, -y, z+1/2'
'-x, y+1/2, -z+1/2'
'x+1/2, -y+1/2, -z'

loop_
_atom_site_label
_atom_site_type_symbol
_atom_site_fract_x
_atom_site_fract_y
_atom_site_fract_z
_atom_site_U_iso_or_equiv
_atom_site_adp_type
_atom_site_occupancy
_atom_site_site_symmetry_order
_atom_site_calc_flag
_atom_site_refinement_flags_posn
_atom_site_refinement_flags_adp
N1 N 0.53915(18) 0.57761(17) 0.29989(17) 0.0226(7) Uani 1 1 d . .
N2 N 0.36595(18) 0.63604(16) 0.32126(17) 0.0197(7) Uani 1 1 d D .
H2N H 0.3841 0.6153 0.3677 0.024 Uiso 1 1 d DR U
N3 N 0.29411(18) 0.53470(17) 0.40481(16) 0.0218(7) Uani 1 1 d . .
N4 N 0.45129(19) 0.56701(18) 0.45673(17) 0.0247(7) Uani 1 1 d . .
N5 N 0.62415(19) 0.64030(18) 0.44834(19) 0.0257(7) Uani 1 1 d D .
H5N H 0.6080 0.6235 0.3998 0.031 Uiso 1 1 d DR U
N6 N 0.69685(18) 0.55579(17) 0.35153(18) 0.0248(7) Uani 1 1 d . .
C1 C 0.5846(2) 0.5228(2) 0.2792(2) 0.0218(8) Uani 1 1 d . .
C2 C 0.5816(2) 0.4947(2) 0.2112(2) 0.0248(8) Uani 1 1 d . .
H2 H 0.6120 0.4535 0.1991 0.030 Uiso 1 1 calc R U
C3 C 0.5335(2) 0.5279(2) 0.1611(2) 0.0282(9) Uani 1 1 d . .
H3 H 0.5329 0.5117 0.1132 0.034 Uiso 1 1 calc R U
C4 C 0.4867(2) 0.5847(2) 0.1817(2) 0.0254(8) Uani 1 1 d . .
H4 H 0.4531 0.6084 0.1483 0.030 Uiso 1 1 calc R U
C5 C 0.4893(2) 0.6066(2) 0.2519(2) 0.0237(8) Uani 1 1 d . .
C6 C 0.4358(2) 0.6654(2) 0.2785(2) 0.0236(8) Uani 1 1 d . .
H6A H 0.4150 0.6930 0.2374 0.028 Uiso 1 1 calc R U
H6B H 0.4673 0.6984 0.3087 0.028 Uiso 1 1 calc R U
C7 C 0.3119(2) 0.6975(2) 0.3429(2) 0.0258(9) Uani 1 1 d . .
H7A H 0.3015 0.7284 0.3011 0.031 Uiso 1 1 calc R U
H7B H 0.2599 0.6783 0.3596 0.031 Uiso 1 1 calc R U
C8 C 0.3494(2) 0.7412(2) 0.4011(2) 0.0255(9) Uani 1 1 d . .
C9 C 0.3903(2) 0.8044(2) 0.3858(2) 0.0295(9) Uani 1 1 d . .
H9 H 0.3937 0.8206 0.3379 0.035 Uiso 1 1 calc R U
C10 C 0.4258(2) 0.8435(2) 0.4390(3) 0.0364(11) Uani 1 1 d . .
H10 H 0.4533 0.8866 0.4280 0.044 Uiso 1 1 calc R U
C11 C 0.4213(2) 0.8199(2) 0.5090(3) 0.0333(10) Uani 1 1 d . .
H11 H 0.4463 0.8466 0.5459 0.040 Uiso 1 1 calc R U
C12 C 0.3807(2) 0.7578(2) 0.5249(2) 0.0326(10) Uani 1 1 d . .
H12 H 0.3775 0.7417 0.5728 0.039 Uiso 1 1 calc R U
C13 C 0.3445(2) 0.7186(2) 0.4708(2) 0.0275(9) Uani 1 1 d . .
H13 H 0.3162 0.6760 0.4821 0.033 Uiso 1 1 calc R U
C14 C 0.3212(2) 0.5769(2) 0.2835(2) 0.0222(8) Uani 1 1 d . .
H14 H 0.3612 0.5394 0.2700 0.027 Uiso 1 1 calc R U
C15 C 0.2801(2) 0.6009(2) 0.2156(2) 0.0261(9) Uani 1 1 d . .
H15A H 0.3189 0.6255 0.1841 0.031 Uiso 1 1 calc R U
H15B H 0.2364 0.6348 0.2270 0.031 Uiso 1 1 calc R U
C16 C 0.2462(3) 0.5350(2) 0.1783(2) 0.0303(9) Uani 1 1 d . .
H16A H 0.2168 0.5501 0.1349 0.036 Uiso 1 1 calc R U
H16B H 0.2908 0.5036 0.1632 0.036 Uiso 1 1 calc R U
C17 C 0.1898(2) 0.4929(2) 0.2265(2) 0.0311(10) Uani 1 1 d . .
H17A H 0.1730 0.4485 0.2019 0.037 Uiso 1 1 calc R U
H17B H 0.1413 0.5218 0.2359 0.037 Uiso 1 1 calc R U
C18 C 0.2296(2) 0.4736(2) 0.2972(2) 0.0285(9) Uani 1 1 d . .
H18A H 0.2749 0.4405 0.2885 0.034 Uiso 1 1 calc R U
H18B H 0.1905 0.4491 0.3285 0.034 Uiso 1 1 calc R U
C19 C 0.2603(2) 0.5418(2) 0.3337(2) 0.0220(8) Uani 1 1 d . .
H19 H 0.2138 0.5753 0.3376 0.026 Uiso 1 1 calc R U
C20 C 0.2366(2) 0.5412(2) 0.4635(2) 0.0249(8) Uani 1 1 d . .
H20A H 0.2088 0.5877 0.4580 0.030 Uiso 1 1 calc R U
H20B H 0.2674 0.5436 0.5085 0.030 Uiso 1 1 calc R U
C21 C 0.1729(2) 0.4841(2) 0.4724(2) 0.0258(9) Uani 1 1 d . .
C22 C 0.0947(3) 0.4994(2) 0.4516(2) 0.0313(9) Uani 1 1 d . .
H22 H 0.0824 0.5446 0.4312 0.038 Uiso 1 1 calc R U
C23 C 0.0346(3) 0.4485(3) 0.4608(2) 0.0416(12) Uani 1 1 d . .
H23 H -0.0185 0.4589 0.4457 0.050 Uiso 1 1 calc R U
C24 C 0.0511(3) 0.3840(3) 0.4914(3) 0.0452(13) Uani 1 1 d . .
H24 H 0.0095 0.3501 0.4982 0.054 Uiso 1 1 calc R U
C25 C 0.1283(3) 0.3677(3) 0.5123(2) 0.0387(11) Uani 1 1 d . .
H25 H 0.1401 0.3225 0.5330 0.046 Uiso 1 1 calc R U
C26 C 0.1889(3) 0.4186(2) 0.5028(2) 0.0322(10) Uani 1 1 d . .
H26 H 0.2419 0.4078 0.5177 0.039 Uiso 1 1 calc R U
C27 C 0.3563(2) 0.4807(2) 0.4148(2) 0.0239(8) Uani 1 1 d . .
H27A H 0.3857 0.4732 0.3696 0.029 Uiso 1 1 calc R U
H27B H 0.3317 0.4347 0.4291 0.029 Uiso 1 1 calc R U
C28 C 0.4125(2) 0.5059(2) 0.4714(2) 0.0253(8) Uani 1 1 d . .
C29 C 0.4203(2) 0.4702(3) 0.5355(2) 0.0324(10) Uani 1 1 d . .
H29 H 0.3942 0.4257 0.5433 0.039 Uiso 1 1 calc R U
C30 C 0.4673(3) 0.5011(3) 0.5885(2) 0.0372(11) Uani 1 1 d . .
H30 H 0.4719 0.4793 0.6340 0.045 Uiso 1 1 calc R U
C31 C 0.5065(3) 0.5633(3) 0.5737(2) 0.0363(11) Uani 1 1 d . .
H31 H 0.5386 0.5855 0.6092 0.044 Uiso 1 1 calc R U
C32 C 0.4996(2) 0.5937(2) 0.5075(2) 0.0271(9) Uani 1 1 d . .
C33 C 0.5478(2) 0.6589(2) 0.4885(2) 0.0310(10) Uani 1 1 d . .
H33A H 0.5620 0.6849 0.5327 0.037 Uiso 1 1 calc R U
H33B H 0.5147 0.6911 0.4587 0.037 Uiso 1 1 calc R U
C34 C 0.6750(2) 0.7061(2) 0.4420(2) 0.0305(9) Uani 1 1 d . .
H34A H 0.6813 0.7277 0.4899 0.037 Uiso 1 1 calc R U
H34B H 0.7289 0.6920 0.4251 0.037 Uiso 1 1 calc R U
C35 C 0.6419(2) 0.7612(2) 0.3926(2) 0.0286(9) Uani 1 1 d . .
C36 C 0.6310(2) 0.8315(2) 0.4161(2) 0.0304(9) Uani 1 1 d . .
H36 H 0.6415 0.8431 0.4645 0.036 Uiso 1 1 calc R U
C37 C 0.6053(3) 0.8839(2) 0.3702(3) 0.0346(10) Uani 1 1 d . .
H37 H 0.6004 0.9318 0.3865 0.042 Uiso 1 1 calc R U
C38 C 0.5865(3) 0.8671(2) 0.3005(2) 0.0326(10) Uani 1 1 d . .
H38 H 0.5669 0.9030 0.2691 0.039 Uiso 1 1 calc R U
C39 C 0.5965(3) 0.7977(2) 0.2769(2) 0.0344(10) Uani 1 1 d . .
H39 H 0.5838 0.7861 0.2289 0.041 Uiso 1 1 calc R U
C40 C 0.6243(2) 0.7453(2) 0.3216(2) 0.0314(10) Uani 1 1 d . .
H40 H 0.6317 0.6980 0.3043 0.038 Uiso 1 1 calc R U
C41 C 0.6708(2) 0.5773(2) 0.4773(2) 0.0264(9) Uani 1 1 d . .
H41 H 0.6321 0.5370 0.4841 0.032 Uiso 1 1 calc R U
C42 C 0.7111(2) 0.5907(2) 0.5486(2) 0.0309(10) Uani 1 1 d . .
H42A H 0.7533 0.6275 0.5433 0.037 Uiso 1 1 calc R U
H42B H 0.6714 0.6080 0.5838 0.037 Uiso 1 1 calc R U
C43 C 0.7476(3) 0.5208(2) 0.5738(2) 0.0336(10) Uani 1 1 d . .
H43A H 0.7765 0.5293 0.6191 0.040 Uiso 1 1 calc R U
H43B H 0.7041 0.4861 0.5834 0.040 Uiso 1 1 calc R U
C44 C 0.8048(2) 0.4889(2) 0.5203(2) 0.0315(10) Uani 1 1 d . .
H44A H 0.8222 0.4412 0.5372 0.038 Uiso 1 1 calc R U
H44B H 0.8528 0.5197 0.5166 0.038 Uiso 1 1 calc R U
C45 C 0.7672(2) 0.4812(2) 0.4473(2) 0.0287(9) Uani 1 1 d . .
H45A H 0.7241 0.4449 0.4491 0.034 Uiso 1 1 calc R U
H45B H 0.8081 0.4647 0.4128 0.034 Uiso 1 1 calc R U
C46 C 0.7323(2) 0.5532(2) 0.4221(2) 0.0260(9) Uani 1 1 d . .
H46 H 0.7769 0.5889 0.4229 0.031 Uiso 1 1 calc R U
C47 C 0.7506(2) 0.5790(2) 0.2950(2) 0.0291(9) Uani 1 1 d . .
H47A H 0.7637 0.6300 0.3034 0.035 Uiso 1 1 calc R U
H47B H 0.7209 0.5765 0.2494 0.035 Uiso 1 1 calc R U
C48 C 0.8278(2) 0.5391(2) 0.2856(2) 0.0273(9) Uani 1 1 d . .
C49 C 0.8995(2) 0.5707(2) 0.3055(2) 0.0290(9) Uani 1 1 d . .
H49 H 0.8992 0.6179 0.3244 0.035 Uiso 1 1 calc R U
C50 C 0.9716(3) 0.5346(3) 0.2984(2) 0.0361(10) Uani 1 1 d . .
H50 H 1.0203 0.5569 0.3124 0.043 Uiso 1 1 calc R U
C51 C 0.9723(3) 0.4669(3) 0.2713(2) 0.0360(10) Uani 1 1 d . .
H51 H 1.0215 0.4417 0.2673 0.043 Uiso 1 1 calc R U
C52 C 0.9019(3) 0.4345(2) 0.2495(2) 0.0355(10) Uani 1 1 d . .
H52 H 0.9027 0.3876 0.2299 0.043 Uiso 1 1 calc R U
C53 C 0.8302(3) 0.4713(2) 0.2565(2) 0.0316(10) Uani 1 1 d . .
H53 H 0.7818 0.4494 0.2410 0.038 Uiso 1 1 calc R U
C54 C 0.6434(2) 0.4964(2) 0.3338(2) 0.0237(8) Uani 1 1 d . .
H54A H 0.6148 0.4799 0.3770 0.028 Uiso 1 1 calc R U
H54B H 0.6746 0.4558 0.3144 0.028 Uiso 1 1 calc R U
S1 S 0.43928(7) 0.81807(6) 0.13945(6) 0.0334(3) Uani 1 1 d . .
O1 O 0.47869(19) 0.75060(15) 0.13075(17) 0.0386(7) Uani 1 1 d . .
O2 O 0.49301(19) 0.87785(15) 0.14001(18) 0.0405(8) Uani 1 1 d . .
O3 O 0.3818(2) 0.81813(18) 0.19701(18) 0.0432(8) Uani 1 1 d . .
O4 O 0.3837(2) 0.82837(18) 0.07182(18) 0.0442(8) Uani 1 1 d . .
C1S C 0.4258(4) 0.8389(4) 0.0055(3) 0.0611(16) Uani 1 1 d . .
H1SA H 0.4706 0.8044 0.0021 0.073 Uiso 1 1 calc R U
H1SB H 0.4485 0.8879 0.0042 0.073 Uiso 1 1 calc R U
C2S C 0.3713(5) 0.8290(4) -0.0550(3) 0.074(2) Uani 1 1 d . .
H2SA H 0.3232 0.8580 -0.0478 0.111 Uiso 1 1 calc R U
H2SB H 0.3563 0.7784 -0.0585 0.111 Uiso 1 1 calc R U
H2SC H 0.3982 0.8438 -0.0990 0.111 Uiso 1 1 calc R U
S2 S 0.09168(6) 0.71722(5) 0.34112(6) 0.0300(2) Uani 1 1 d . .
O5 O 0.1167(2) 0.6713(2) 0.2843(2) 0.0508(9) Uani 1 1 d . .
O6 O 0.0939(2) 0.6839(2) 0.4080(2) 0.0549(9) Uani 1 1 d . .
O7 O 0.1267(2) 0.78646(18) 0.3406(2) 0.0490(9) Uani 1 1 d . .
O8 O -0.00262(18) 0.73003(17) 0.32837(17) 0.0403(8) Uani 1 1 d . .
C3S C -0.0248(3) 0.7526(3) 0.2576(3) 0.0521(13) Uani 1 1 d . .
H3SA H -0.0202 0.7120 0.2241 0.062 Uiso 1 1 calc R U
H3SB H 0.0115 0.7912 0.2413 0.062 Uiso 1 1 calc R U
C4S C -0.1086(4) 0.7791(4) 0.2593(4) 0.0724(19) Uani 1 1 d . .
H4SA H -0.1121 0.8208 0.2909 0.109 Uiso 1 1 calc R U
H4SB H -0.1439 0.7412 0.2770 0.109 Uiso 1 1 calc R U
H4SC H -0.1251 0.7929 0.2111 0.109 Uiso 1 1 calc R U
N1A N 0.3371(4) 0.3096(3) 0.5778(3) 0.0882(19) Uani 1 1 d . .
C1A C 0.3261(4) 0.2636(3) 0.6135(3) 0.0569(15) Uani 1 1 d . .
C2A C 0.3060(4) 0.2055(3) 0.6594(3) 0.0558(14) Uani 1 1 d . .
H2AA H 0.3217 0.2172 0.7084 0.084 Uiso 1 1 calc R U
H2AB H 0.3343 0.1623 0.6439 0.084 Uiso 1 1 calc R U
H2AC H 0.2481 0.1970 0.6576 0.084 Uiso 1 1 calc R U
N2A N 0.6809(4) 0.6555(3) 0.1461(3) 0.0764(16) Uani 1 1 d . .
C3A C 0.6786(4) 0.7113(3) 0.1256(3) 0.0556(14) Uani 1 1 d . .
C4A C 0.6735(4) 0.7826(4) 0.0997(4) 0.0713(18) Uani 1 1 d . .
H4AA H 0.6843 0.7831 0.0484 0.107 Uiso 1 1 calc R U
H4AB H 0.7131 0.8124 0.1243 0.107 Uiso 1 1 calc R U
H4AC H 0.6197 0.8015 0.1087 0.107 Uiso 1 1 calc R U

loop_
_atom_site_aniso_label
_atom_site_aniso_U_11
_atom_site_aniso_U_22
_atom_site_aniso_U_33
_atom_site_aniso_U_23
_atom_site_aniso_U_13
_atom_site_aniso_U_12
N1 0.0173(16) 0.0224(16) 0.0281(18) -0.0002(14) 0.0007(13) -0.0013(13)
N2 0.0143(15) 0.0204(15) 0.0244(17) -0.0022(13) 0.0000(12) 0.0006(12)
N3 0.0172(16) 0.0259(16) 0.0224(16) -0.0013(14) 0.0018(13) 0.0034(13)
N4 0.0164(16) 0.0314(18) 0.0262(17) -0.0034(14) 0.0018(13) 0.0056(14)
N5 0.0158(15) 0.0274(18) 0.0338(19) -0.0064(15) -0.0021(14) 0.0002(13)
N6 0.0170(16) 0.0274(17) 0.0299(18) -0.0019(14) -0.0013(13) -0.0018(12)
C1 0.0178(18) 0.0194(18) 0.028(2) -0.0004(16) 0.0034(15) -0.0038(15)
C2 0.0199(19) 0.025(2) 0.030(2) -0.0076(17) 0.0031(16) -0.0013(15)
C3 0.024(2) 0.033(2) 0.028(2) -0.0092(18) 0.0050(17) -0.0041(17)
C4 0.0200(19) 0.026(2) 0.030(2) -0.0008(17) -0.0022(16) -0.0025(16)
C5 0.0196(19) 0.0210(19) 0.031(2) -0.0012(16) 0.0026(16) -0.0032(15)
C6 0.0197(18) 0.0224(19) 0.029(2) 0.0005(16) 0.0040(16) -0.0010(15)
C7 0.0181(18) 0.029(2) 0.031(2) -0.0078(17) 0.0023(16) 0.0051(15)
C8 0.0167(19) 0.026(2) 0.034(2) -0.0073(18) 0.0027(16) 0.0075(15)
C9 0.026(2) 0.026(2) 0.037(2) -0.0034(18) 0.0066(18) 0.0008(16)
C10 0.023(2) 0.028(2) 0.058(3) -0.010(2) 0.008(2) -0.0036(17)
C11 0.020(2) 0.032(2) 0.048(3) -0.017(2) -0.0027(18) 0.0014(17)
C12 0.025(2) 0.038(2) 0.034(2) -0.006(2) 0.0018(18) 0.0101(18)
C13 0.0205(19) 0.025(2) 0.037(2) -0.0042(19) 0.0019(17) 0.0022(16)
C14 0.0186(18) 0.0227(19) 0.025(2) -0.0037(16) -0.0001(15) 0.0014(15)
C15 0.020(2) 0.033(2) 0.025(2) 0.0018(17) 0.0005(16) -0.0017(16)
C16 0.029(2) 0.039(2) 0.023(2) -0.0048(19) -0.0025(17) -0.0021(18)
C17 0.024(2) 0.040(2) 0.029(2) -0.0092(19) -0.0015(17) -0.0051(18)
C18 0.024(2) 0.032(2) 0.029(2) -0.0046(18) 0.0023(17) -0.0029(17)
C19 0.0138(17) 0.0261(19) 0.026(2) -0.0020(17) 0.0001(15) 0.0004(14)
C20 0.0224(19) 0.030(2) 0.022(2) -0.0033(17) 0.0034(16) -0.0022(16)
C21 0.0198(19) 0.036(2) 0.021(2) -0.0006(17) 0.0037(15) -0.0022(16)
C22 0.027(2) 0.038(2) 0.029(2) 0.0010(18) 0.0045(18) -0.0009(19)
C23 0.026(2) 0.065(3) 0.034(3) -0.004(2) 0.0006(19) -0.006(2)
C24 0.043(3) 0.053(3) 0.039(3) 0.001(2) 0.008(2) -0.021(2)
C25 0.045(3) 0.040(3) 0.031(2) 0.004(2) 0.008(2) -0.008(2)
C26 0.035(2) 0.038(3) 0.023(2) -0.0021(19) 0.0023(18) -0.0023(19)
C27 0.0203(19) 0.025(2) 0.027(2) 0.0012(16) 0.0004(16) 0.0025(15)
C28 0.0162(18) 0.030(2) 0.029(2) -0.0031(17) 0.0016(16) 0.0064(16)
C29 0.021(2) 0.045(3) 0.031(2) 0.008(2) 0.0043(17) 0.0038(18)
C30 0.024(2) 0.063(3) 0.024(2) 0.011(2) 0.0003(17) 0.010(2)
C31 0.020(2) 0.061(3) 0.028(2) -0.006(2) -0.0044(18) 0.006(2)
C32 0.0128(18) 0.039(2) 0.029(2) -0.0065(18) 0.0027(16) 0.0058(16)
C33 0.019(2) 0.037(2) 0.037(2) -0.0119(19) -0.0009(18) 0.0046(17)
C34 0.0186(19) 0.030(2) 0.043(3) -0.0107(19) -0.0041(17) -0.0014(17)
C35 0.0149(19) 0.027(2) 0.044(3) -0.0059(19) 0.0014(17) -0.0039(15)
C36 0.024(2) 0.031(2) 0.036(2) -0.0086(19) -0.0015(18) -0.0049(17)
C37 0.030(2) 0.023(2) 0.051(3) -0.005(2) 0.006(2) -0.0037(17)
C38 0.021(2) 0.034(2) 0.042(3) 0.001(2) 0.0061(19) -0.0004(18)
C39 0.025(2) 0.042(3) 0.037(2) -0.008(2) 0.0005(19) -0.0027(19)
C40 0.021(2) 0.030(2) 0.042(3) -0.013(2) 0.0002(18) -0.0016(17)
C41 0.0187(19) 0.027(2) 0.034(2) -0.0055(18) -0.0016(16) 0.0016(16)
C42 0.019(2) 0.039(3) 0.035(2) -0.0079(19) -0.0023(17) 0.0041(17)
C43 0.029(2) 0.043(3) 0.029(2) -0.002(2) -0.0060(18) 0.0028(19)
C44 0.022(2) 0.038(2) 0.035(2) -0.0027(19) -0.0062(17) 0.0063(17)
C45 0.021(2) 0.030(2) 0.035(2) 0.0012(18) 0.0017(17) 0.0060(17)
C46 0.0188(19) 0.028(2) 0.031(2) -0.0071(17) -0.0014(16) 0.0009(15)
C47 0.027(2) 0.029(2) 0.032(2) 0.0040(18) -0.0036(17) -0.0026(17)
C48 0.025(2) 0.034(2) 0.023(2) 0.0017(18) 0.0009(16) -0.0002(17)
C49 0.024(2) 0.034(2) 0.029(2) -0.0038(18) 0.0003(17) -0.0029(18)
C50 0.027(2) 0.047(3) 0.035(2) 0.002(2) -0.0012(18) -0.004(2)
C51 0.028(2) 0.044(3) 0.036(2) 0.005(2) 0.0091(18) 0.006(2)
C52 0.038(2) 0.036(2) 0.033(2) -0.0021(19) 0.010(2) 0.001(2)
C53 0.029(2) 0.037(2) 0.028(2) -0.0052(19) 0.0020(17) -0.0047(19)
C54 0.0208(18) 0.0219(18) 0.028(2) -0.0020(16) -0.0022(16) -0.0019(15)
S1 0.0316(6) 0.0276(5) 0.0409(6) 0.0031(5) 0.0011(5) -0.0005(4)
O1 0.0437(19) 0.0261(15) 0.0461(19) -0.0001(14) -0.0007(15) 0.0037(13)
O2 0.0416(19) 0.0277(16) 0.052(2) 0.0007(14) -0.0007(16) -0.0017(13)
O3 0.0398(19) 0.045(2) 0.0445(19) 0.0085(16) 0.0073(15) 0.0014(15)
O4 0.044(2) 0.0440(19) 0.0442(19) 0.0080(16) -0.0045(16) -0.0046(15)
C1S 0.069(4) 0.078(4) 0.037(3) -0.001(3) 0.007(3) -0.015(3)
C2S 0.096(5) 0.074(4) 0.052(4) -0.002(3) -0.016(4) 0.012(4)
S2 0.0269(5) 0.0263(5) 0.0368(6) -0.0003(5) 0.0055(4) 0.0039(4)
O5 0.0359(19) 0.057(2) 0.060(2) -0.0216(18) 0.0038(16) 0.0035(16)
O6 0.0402(19) 0.068(2) 0.056(2) 0.0142(19) -0.0012(18) 0.0151(18)
O7 0.047(2) 0.0364(18) 0.063(2) -0.0040(17) -0.0136(17) -0.0013(15)
O8 0.0292(17) 0.0457(19) 0.0459(19) 0.0040(15) 0.0021(14) 0.0079(14)
C3S 0.043(3) 0.058(3) 0.056(3) 0.006(3) -0.008(3) -0.001(3)
C4S 0.051(4) 0.076(4) 0.090(5) 0.038(4) -0.017(3) 0.007(3)
N1A 0.119(5) 0.059(3) 0.087(4) 0.028(3) 0.005(4) -0.003(3)
C1A 0.084(4) 0.036(3) 0.051(3) 0.004(3) -0.002(3) 0.007(3)
C2A 0.056(3) 0.053(3) 0.058(3) 0.007(3) -0.007(3) -0.008(3)
N2A 0.098(4) 0.061(4) 0.070(4) 0.005(3) 0.007(3) 0.000(3)
C3A 0.068(4) 0.046(3) 0.053(3) 0.011(3) 0.011(3) 0.002(3)
C4A 0.074(4) 0.066(4) 0.073(4) 0.020(3) 0.023(4) 0.001(3)

loop_
_atom_type_symbol
_atom_type_description
_atom_type_scat_dispersion_real
_atom_type_scat_dispersion_imag
_atom_type_scat_source
C C 0.0033 0.0016 'International Tables Vol C Tables 4.2.6.8 and 6.1.1.4'
H H 0.0000 0.0000 'International Tables Vol C Tables 4.2.6.8 and 6.1.1.4'
N N 0.0061 0.0033 'International Tables Vol C Tables 4.2.6.8 and 6.1.1.4'
O O 0.0106 0.0060 'International Tables Vol C Tables 4.2.6.8 and 6.1.1.4'
S S 0.1246 0.1234 'International Tables Vol C Tables 4.2.6.8 and 6.1.1.4'

loop_
_geom_angle_atom_site_label_1
_geom_angle_atom_site_label_2
_geom_angle_atom_site_label_3
_geom_angle
C1 N1 C5 118.0(3)
C14 N2 C7 112.6(3)
C14 N2 C6 113.4(3)
C7 N2 C6 109.0(3)
C14 N2 H2N 106.0
C7 N2 H2N 103.9
C6 N2 H2N 111.6
C19 N3 C27 117.2(3)
C19 N3 C20 115.2(3)
C27 N3 C20 115.3(3)
C28 N4 C32 117.4(3)
C34 N5 C41 112.0(3)
C34 N5 C33 109.1(3)
C41 N5 C33 115.5(3)
C34 N5 H5N 109.8
C41 N5 H5N 102.8
C33 N5 H5N 107.3
C46 N6 C47 115.1(3)
C46 N6 C54 115.5(3)
C47 N6 C54 115.9(3)
N1 C1 C2 122.7(4)
N1 C1 C54 115.3(3)
C2 C1 C54 121.9(3)
C1 C2 C3 118.6(4)
C1 C2 H2 120.7
C3 C2 H2 120.7
C4 C3 C2 119.1(4)
C4 C3 H3 120.4
C2 C3 H3 120.4
C3 C4 C5 118.6(4)
C3 C4 H4 120.7
C5 C4 H4 120.7
N1 C5 C4 122.8(4)
N1 C5 C6 116.2(3)
C4 C5 C6 121.0(4)
C5 C6 N2 111.6(3)
C5 C6 H6A 109.3
N2 C6 H6A 109.3
C5 C6 H6B 109.3
N2 C6 H6B 109.3
H6A C6 H6B 108.0
C8 C7 N2 111.0(3)
C8 C7 H7A 109.4
N2 C7 H7A 109.4
C8 C7 H7B 109.4
N2 C7 H7B 109.4
H7A C7 H7B 108.0
C13 C8 C9 118.9(4)
C13 C8 C7 120.0(4)
C9 C8 C7 121.1(4)
C10 C9 C8 120.9(4)
C10 C9 H9 119.5
C8 C9 H9 119.5
C9 C10 C11 119.8(4)
C9 C10 H10 120.1
C11 C10 H10 120.1
C12 C11 C10 120.0(4)
C12 C11 H11 120.0
C10 C11 H11 120.0
C11 C12 C13 120.0(4)
C11 C12 H12 120.0
C13 C12 H12 120.0
C8 C13 C12 120.4(4)
C8 C13 H13 119.8
C12 C13 H13 119.8
N2 C14 C15 113.7(3)
N2 C14 C19 110.6(3)
C15 C14 C19 110.0(3)
N2 C14 H14 107.4
C15 C14 H14 107.4
C19 C14 H14 107.4
C14 C15 C16 108.3(3)
C14 C15 H15A 110.0
C16 C15 H15A 110.0
C14 C15 H15B 110.0
C16 C15 H15B 110.0
H15A C15 H15B 108.4
C17 C16 C15 111.9(3)
C17 C16 H16A 109.2
C15 C16 H16A 109.2
C17 C16 H16B 109.2
C15 C16 H16B 109.2
H16A C16 H16B 107.9
C16 C17 C18 111.7(3)
C16 C17 H17A 109.3
C18 C17 H17A 109.3
C16 C17 H17B 109.3
C18 C17 H17B 109.3
H17A C17 H17B 107.9
C17 C18 C19 109.6(3)
C17 C18 H18A 109.7
C19 C18 H18A 109.7
C17 C18 H18B 109.7
C19 C18 H18B 109.7
H18A C18 H18B 108.2
N3 C19 C14 110.2(3)
N3 C19 C18 117.5(3)
C14 C19 C18 107.6(3)
N3 C19 H19 107.0
C14 C19 H19 107.0
C18 C19 H19 107.0
N3 C20 C21 118.9(3)
N3 C20 H20A 107.6
C21 C20 H20A 107.6
N3 C20 H20B 107.6
C21 C20 H20B 107.6
H20A C20 H20B 107.0
C26 C21 C22 118.7(4)
C26 C21 C20 122.5(4)
C22 C21 C20 118.7(4)
C21 C22 C23 120.0(4)
C21 C22 H22 120.0
C23 C22 H22 120.0
C24 C23 C22 120.6(5)
C24 C23 H23 119.7
C22 C23 H23 119.7
C23 C24 C25 120.3(5)
C23 C24 H24 119.9
C25 C24 H24 119.9
C24 C25 C26 119.2(5)
C24 C25 H25 120.4
C26 C25 H25 120.4
C21 C26 C25 121.2(4)
C21 C26 H26 119.4
C25 C26 H26 119.4
N3 C27 C28 108.7(3)
N3 C27 H27A 110.0
C28 C27 H27A 110.0
N3 C27 H27B 110.0
C28 C27 H27B 110.0
H27A C27 H27B 108.3
N4 C28 C29 123.0(4)
N4 C28 C27 115.2(3)
C29 C28 C27 121.8(4)
C28 C29 C30 118.3(4)
C28 C29 H29 120.8
C30 C29 H29 120.8
C31 C30 C29 118.7(4)
C31 C30 H30 120.6
C29 C30 H30 120.6
C30 C31 C32 119.8(4)
C30 C31 H31 120.1
C32 C31 H31 120.1
N4 C32 C31 122.6(4)
N4 C32 C33 117.0(4)
C31 C32 C33 120.4(4)
C32 C33 N5 112.5(3)
C32 C33 H33A 109.1
N5 C33 H33A 109.1
C32 C33 H33B 109.1
N5 C33 H33B 109.1
H33A C33 H33B 107.8
C35 C34 N5 113.9(3)
C35 C34 H34A 108.8
N5 C34 H34A 108.8
C35 C34 H34B 108.8
N5 C34 H34B 108.8
H34A C34 H34B 107.7
C40 C35 C36 118.3(4)
C40 C35 C34 121.5(4)
C36 C35 C34 120.1(4)
C37 C36 C35 120.9(4)
C37 C36 H36 119.6
C35 C36 H36 119.6
C36 C37 C38 120.2(4)
C36 C37 H37 119.9
C38 C37 H37 119.9
C39 C38 C37 119.2(4)
C39 C38 H38 120.4
C37 C38 H38 120.4
C40 C39 C38 121.1(4)
C40 C39 H39 119.4
C38 C39 H39 119.4
C39 C40 C35 120.2(4)
C39 C40 H40 119.9
C35 C40 H40 119.9
N5 C41 C42 114.6(3)
N5 C41 C46 109.4(3)
C42 C41 C46 110.3(3)
N5 C41 H41 107.4
C42 C41 H41 107.4
C46 C41 H41 107.4
C43 C42 C41 108.1(3)
C43 C42 H42A 110.1
C41 C42 H42A 110.1
C43 C42 H42B 110.1
C41 C42 H42B 110.1
H42A C42 H42B 108.4
C44 C43 C42 112.8(4)
C44 C43 H43A 109.0
C42 C43 H43A 109.0
C44 C43 H43B 109.0
C42 C43 H43B 109.0
H43A C43 H43B 107.8
C43 C44 C45 112.2(3)
C43 C44 H44A 109.2
C45 C44 H44A 109.2
C43 C44 H44B 109.2
C45 C44 H44B 109.2
H44A C44 H44B 107.9
C44 C45 C46 110.6(3)
C44 C45 H45A 109.5
C46 C45 H45A 109.5
C44 C45 H45B 109.5
C46 C45 H45B 109.5
H45A C45 H45B 108.1
N6 C46 C41 109.6(3)
N6 C46 C45 117.6(3)
C41 C46 C45 107.8(3)
N6 C46 H46 107.2
C41 C46 H46 107.2
C45 C46 H46 107.2
N6 C47 C48 117.8(3)
N6 C47 H47A 107.9
C48 C47 H47A 107.9
N6 C47 H47B 107.9
C48 C47 H47B 107.9
H47A C47 H47B 107.2
C53 C48 C49 118.3(4)
C53 C48 C47 121.8(4)
C49 C48 C47 119.9(4)
C48 C49 C50 121.1(4)
C48 C49 H49 119.4
C50 C49 H49 119.4
C51 C50 C49 119.6(4)
C51 C50 H50 120.2
C49 C50 H50 120.2
C50 C51 C52 120.6(4)
C50 C51 H51 119.7
C52 C51 H51 119.7
C51 C52 C53 119.3(4)
C51 C52 H52 120.3
C53 C52 H52 120.3
C48 C53 C52 121.1(4)
C48 C53 H53 119.5
C52 C53 H53 119.5
N6 C54 C1 107.8(3)
N6 C54 H54A 110.1
C1 C54 H54A 110.1
N6 C54 H54B 110.1
C1 C54 H54B 110.1
H54A C54 H54B 108.5
O1 S1 O2 113.56(19)
O1 S1 O3 113.0(2)
O2 S1 O3 114.2(2)
O1 S1 O4 106.57(19)
O2 S1 O4 106.13(19)
O3 S1 O4 102.08(19)
C1S O4 S1 115.0(3)
O4 C1S C2S 110.4(5)
O4 C1S H1SA 109.6
C2S C1S H1SA 109.6
O4 C1S H1SB 109.6
C2S C1S H1SB 109.6
H1SA C1S H1SB 108.1
C1S C2S H2SA 109.5
C1S C2S H2SB 109.5
H2SA C2S H2SB 109.5
C1S C2S H2SC 109.5
H2SA C2S H2SC 109.5
H2SB C2S H2SC 109.5
O6 S2 O7 113.6(2)
O6 S2 O5 113.1(2)
O7 S2 O5 114.9(2)
O6 S2 O8 103.0(2)
O7 S2 O8 105.42(19)
O5 S2 O8 105.32(19)
C3S O8 S2 115.5(3)
O8 C3S C4S 108.7(5)
O8 C3S H3SA 110.0
C4S C3S H3SA 110.0
O8 C3S H3SB 110.0
C4S C3S H3SB 110.0
H3SA C3S H3SB 108.3
C3S C4S H4SA 109.5
C3S C4S H4SB 109.5
H4SA C4S H4SB 109.5
C3S C4S H4SC 109.5
H4SA C4S H4SC 109.5
H4SB C4S H4SC 109.5
N1A C1A C2A 175.9(8)
C1A C2A H2AA 109.5
C1A C2A H2AB 109.5
H2AA C2A H2AB 109.5
C1A C2A H2AC 109.5
H2AA C2A H2AC 109.5
H2AB C2A H2AC 109.5
N2A C3A C4A 178.6(7)
C3A C4A H4AA 109.5
C3A C4A H4AB 109.5
H4AA C4A H4AB 109.5
C3A C4A H4AC 109.5
H4AA C4A H4AC 109.5
H4AB C4A H4AC 109.5

loop_
_geom_bond_atom_site_label_1
_geom_bond_atom_site_label_2
_geom_bond_distance
N1 C1 1.333(5)
N1 C5 1.341(5)
N2 C14 1.512(5)
N2 C7 1.517(5)
N2 C6 1.519(5)
N2 H2N 0.9995
N3 C19 1.455(5)
N3 C27 1.460(5)
N3 C20 1.467(5)
N4 C28 1.342(5)
N4 C32 1.345(5)
N5 C34 1.500(5)
N5 C41 1.513(5)
N5 C33 1.521(5)
N5 H5N 0.9997
N6 C46 1.451(5)
N6 C47 1.456(5)
N6 C54 1.463(5)
C1 C2 1.381(5)
C1 C54 1.502(5)
C2 C3 1.383(6)
C2 H2 0.9500
C3 C4 1.375(6)
C3 H3 0.9500
C4 C5 1.379(6)
C4 H4 0.9500
C5 C6 1.502(5)
C6 H6A 0.9900
C6 H6B 0.9900
C7 C8 1.499(6)
C7 H7A 0.9900
C7 H7B 0.9900
C8 C13 1.377(6)
C8 C9 1.395(6)
C9 C10 1.372(6)
C9 H9 0.9500
C10 C11 1.386(7)
C10 H10 0.9500
C11 C12 1.378(6)
C11 H11 0.9500
C12 C13 1.390(6)
C12 H12 0.9500
C13 H13 0.9500
C14 C15 1.514(6)
C14 C19 1.534(5)
C14 H14 1.0000
C15 C16 1.527(6)
C15 H15A 0.9900
C15 H15B 0.9900
C16 C17 1.524(6)
C16 H16A 0.9900
C16 H16B 0.9900
C17 C18 1.527(6)
C17 H17A 0.9900
C17 H17B 0.9900
C18 C19 1.536(5)
C18 H18A 0.9900
C18 H18B 0.9900
C19 H19 1.0000
C20 C21 1.516(6)
C20 H20A 0.9900
C20 H20B 0.9900
C21 C26 1.375(6)
C21 C22 1.393(6)
C22 C23 1.395(6)
C22 H22 0.9500
C23 C24 1.364(7)
C23 H23 0.9500
C24 C25 1.381(7)
C24 H24 0.9500
C25 C26 1.401(6)
C25 H25 0.9500
C26 H26 0.9500
C27 C28 1.495(6)
C27 H27A 0.9900
C27 H27B 0.9900
C28 C29 1.380(6)
C29 C30 1.392(6)
C29 H29 0.9500
C30 C31 1.362(7)
C30 H30 0.9500
C31 C32 1.371(6)
C31 H31 0.9500
C32 C33 1.503(6)
C33 H33A 0.9900
C33 H33B 0.9900
C34 C35 1.492(6)
C34 H34A 0.9900
C34 H34B 0.9900
C35 C40 1.396(6)
C35 C36 1.397(6)
C36 C37 1.374(6)
C36 H36 0.9500
C37 C38 1.382(7)
C37 H37 0.9500
C38 C39 1.381(6)
C38 H38 0.9500
C39 C40 1.371(6)
C39 H39 0.9500
C40 H40 0.9500
C41 C42 1.518(6)
C41 C46 1.527(6)
C41 H41 1.0000
C42 C43 1.517(6)
C42 H42A 0.9900
C42 H42B 0.9900
C43 C44 1.510(6)
C43 H43A 0.9900
C43 H43B 0.9900
C44 C45 1.513(6)
C44 H44A 0.9900
C44 H44B 0.9900
C45 C46 1.540(6)
C45 H45A 0.9900
C45 H45B 0.9900
C46 H46 1.0000
C47 C48 1.501(6)
C47 H47A 0.9900
C47 H47B 0.9900
C48 C53 1.381(6)
C48 C49 1.386(6)
C49 C50 1.388(6)
C49 H49 0.9500
C50 C51 1.364(7)
C50 H50 0.9500
C51 C52 1.385(7)
C51 H51 0.9500
C52 C53 1.387(6)
C52 H52 0.9500
C53 H53 0.9500
C54 H54A 0.9900
C54 H54B 0.9900
S1 O1 1.432(3)
S1 O2 1.433(3)
S1 O3 1.445(3)
S1 O4 1.583(4)
O4 C1S 1.442(7)
C1S C2S 1.466(9)
C1S H1SA 0.9900
C1S H1SB 0.9900
C2S H2SA 0.9800
C2S H2SB 0.9800
C2S H2SC 0.9800
S2 O6 1.402(4)
S2 O7 1.420(3)
S2 O5 1.431(3)
S2 O8 1.611(3)
O8 C3S 1.441(6)
C3S C4S 1.486(8)
C3S H3SA 0.9900
C3S H3SB 0.9900
C4S H4SA 0.9800
C4S H4SB 0.9800
C4S H4SC 0.9800
N1A C1A 1.106(7)
C1A C2A 1.427(8)
C2A H2AA 0.9800
C2A H2AB 0.9800
C2A H2AC 0.9800
N2A C3A 1.112(7)
C3A C4A 1.421(9)
C4A H4AA 0.9800
C4A H4AB 0.9800
C4A H4AC 0.9800

loop_
_geom_hbond_atom_site_label_D
_geom_hbond_atom_site_label_H
_geom_hbond_atom_site_label_A
_geom_hbond_distance_DH
_geom_hbond_distance_HA
_geom_hbond_distance_DA
_geom_hbond_angle_DHA
_geom_hbond_site_symmetry_A
N2 H2N N4 1.00 2.21 3.187(5) 166.4 .
N5 H5N N1 1.00 2.36 3.338(5) 165.5 .
C6 H6A S1 0.99 3.00 3.866(4) 146.6 .
C6 H6A O1 0.99 2.51 3.275(5) 134.1 .
C6 H6A O3 0.99 2.52 3.361(5) 142.5 .
C7 H7B S2 0.99 2.92 3.696(4) 135.6 .
C15 H15B O5 0.99 2.37 3.292(5) 154.7 .
C19 H19 O5 1.00 2.62 3.531(5) 151.9 .
C29 H29 N1A 0.95 2.46 3.402(8) 172.5 .
C42 H42B O7 0.99 2.54 3.403(5) 145.4 4_566
C47 H47B N2A 0.99 2.53 3.346(7) 140.2 .
C2A H2AA O7 0.98 2.63 3.583(7) 165.3 2_565
C2A H2AC O3 0.98 2.31 3.245(7) 159.2 2_565
C4A H4AA N1A 0.98 2.44 3.373(10) 157.9 3_655
C4A H4AC O1 0.98 2.57 3.360(7) 137.2 .
C4A H4AC O2 0.98 2.62 3.583(7) 167.3 .

loop_
_geom_torsion_atom_site_label_1
_geom_torsion_atom_site_label_2
_geom_torsion_atom_site_label_3
_geom_torsion_atom_site_label_4
_geom_torsion
C5 N1 C1 C2 -0.6(5)
C5 N1 C1 C54 175.6(3)
N1 C1 C2 C3 4.5(6)
C54 C1 C2 C3 -171.4(3)
C1 C2 C3 C4 -4.0(6)
C2 C3 C4 C5 0.0(6)
C1 N1 C5 C4 -3.8(5)
C1 N1 C5 C6 176.5(3)
C3 C4 C5 N1 4.1(6)
C3 C4 C5 C6 -176.2(3)
N1 C5 C6 N2 -77.0(4)
C4 C5 C6 N2 103.3(4)
C14 N2 C6 C5 -50.5(4)
C7 N2 C6 C5 -176.8(3)
C14 N2 C7 C8 159.7(3)
C6 N2 C7 C8 -73.6(4)
N2 C7 C8 C13 -81.4(4)
N2 C7 C8 C9 97.9(4)
C13 C8 C9 C10 0.5(6)
C7 C8 C9 C10 -178.8(4)
C8 C9 C10 C11 0.3(6)
C9 C10 C11 C12 -0.6(6)
C10 C11 C12 C13 0.2(6)
C9 C8 C13 C12 -0.8(6)
C7 C8 C13 C12 178.4(4)
C11 C12 C13 C8 0.5(6)
C7 N2 C14 C15 59.9(4)
C6 N2 C14 C15 -64.5(4)
C7 N2 C14 C19 -64.5(4)
C6 N2 C14 C19 171.2(3)
N2 C14 C15 C16 173.1(3)
C19 C14 C15 C16 -62.2(4)
C14 C15 C16 C17 56.2(4)
C15 C16 C17 C18 -54.0(5)
C16 C17 C18 C19 55.7(4)
C27 N3 C19 C14 -72.2(4)
C20 N3 C19 C14 147.2(3)
C27 N3 C19 C18 51.5(4)
C20 N3 C19 C18 -89.2(4)
N2 C14 C19 N3 -39.6(4)
C15 C14 C19 N3 -166.0(3)
N2 C14 C19 C18 -168.9(3)
C15 C14 C19 C18 64.7(4)
C17 C18 C19 N3 174.9(3)
C17 C18 C19 C14 -60.1(4)
C19 N3 C20 C21 66.8(5)
C27 N3 C20 C21 -74.6(4)
N3 C20 C21 C26 78.4(5)
N3 C20 C21 C22 -104.3(4)
C26 C21 C22 C23 -1.0(6)
C20 C21 C22 C23 -178.4(4)
C21 C22 C23 C24 1.3(7)
C22 C23 C24 C25 -1.2(7)
C23 C24 C25 C26 0.9(7)
C22 C21 C26 C25 0.7(6)
C20 C21 C26 C25 178.0(4)
C24 C25 C26 C21 -0.7(7)
C19 N3 C27 C28 148.8(3)
C20 N3 C27 C28 -70.6(4)
C32 N4 C28 C29 0.0(5)
C32 N4 C28 C27 176.8(3)
N3 C27 C28 N4 -61.6(4)
N3 C27 C28 C29 115.3(4)
N4 C28 C29 C30 3.4(6)
C27 C28 C29 C30 -173.2(4)
C28 C29 C30 C31 -3.1(6)
C29 C30 C31 C32 -0.5(6)
C28 N4 C32 C31 -3.9(5)
C28 N4 C32 C33 175.2(3)
C30 C31 C32 N4 4.1(6)
C30 C31 C32 C33 -174.9(4)
N4 C32 C33 N5 -82.6(4)
C31 C32 C33 N5 96.5(4)
C34 N5 C33 C32 -170.8(3)
C41 N5 C33 C32 -43.5(5)
C41 N5 C34 C35 160.7(3)
C33 N5 C34 C35 -70.1(4)
N5 C34 C35 C40 -56.4(5)
N5 C34 C35 C36 126.3(4)
C40 C35 C36 C37 -1.4(6)
C34 C35 C36 C37 176.0(4)
C35 C36 C37 C38 2.7(6)
C36 C37 C38 C39 -2.2(6)
C37 C38 C39 C40 0.3(6)
C38 C39 C40 C35 1.1(6)
C36 C35 C40 C39 -0.5(6)
C34 C35 C40 C39 -177.8(4)
C34 N5 C41 C42 55.8(5)
C33 N5 C41 C42 -69.9(4)
C34 N5 C41 C46 -68.7(4)
C33 N5 C41 C46 165.5(3)
N5 C41 C42 C43 174.1(3)
C46 C41 C42 C43 -61.8(4)
C41 C42 C43 C44 55.9(5)
C42 C43 C44 C45 -53.0(5)
C43 C44 C45 C46 53.6(5)
C47 N6 C46 C41 142.7(3)
C54 N6 C46 C41 -78.0(4)
C47 N6 C46 C45 -93.8(4)
C54 N6 C46 C45 45.4(5)
N5 C41 C46 N6 -40.6(4)
C42 C41 C46 N6 -167.6(3)
N5 C41 C46 C45 -169.6(3)
C42 C41 C46 C45 63.4(4)
C44 C45 C46 N6 177.5(3)
C44 C45 C46 C41 -58.2(4)
C46 N6 C47 C48 55.1(5)
C54 N6 C47 C48 -84.0(4)
N6 C47 C48 C53 73.5(5)
N6 C47 C48 C49 -107.5(4)
C53 C48 C49 C50 -1.8(6)
C47 C48 C49 C50 179.1(4)
C48 C49 C50 C51 0.1(7)
C49 C50 C51 C52 1.3(7)
C50 C51 C52 C53 -0.9(7)
C49 C48 C53 C52 2.2(6)
C47 C48 C53 C52 -178.8(4)
C51 C52 C53 C48 -0.8(7)
C46 N6 C54 C1 153.3(3)
C47 N6 C54 C1 -67.7(4)
N1 C1 C54 N6 -59.8(4)
C2 C1 C54 N6 116.3(4)
O1 S1 O4 C1S -68.3(4)
O2 S1 O4 C1S 53.1(4)
O3 S1 O4 C1S 173.0(4)
S1 O4 C1S C2S 165.1(4)
O6 S2 O8 C3S -169.6(4)
O7 S2 O8 C3S 71.1(4)
O5 S2 O8 C3S -50.8(4)
S2 O8 C3S C4S -166.1(4)
